data_4512041
loop_
_publ_author_name
'Agarwal, Rashmi A.'
'Bharadwaj, Parimal K.'

_publ_section_title
;
 Guest Exchange Reactions in Isostructural 3D Porous Coordination Polymers
 of Ni(II), Co(II), and Mn(II)
;
_journal_issue 11
_journal_name_full 'Crystal Growth &amp; Design'
_journal_page_first 6115
_journal_paper_doi 10.1021/cg501279y
_journal_volume 14
_journal_year 2014
_chemical_formula_moiety 'C63 H39 Cl N12 Ni2 O6'
_chemical_formula_sum 'C63 H39 Cl N12 Ni2 O6'
_chemical_formula_weight 1212.93
_chemical_name_systematic
;
 ?
;
_space_group_IT_number 163
_symmetry_cell_setting trigonal
_symmetry_space_group_name_Hall '-P 3 2c'
_symmetry_space_group_name_H-M 'P -3 1 c'
_atom_sites_solution_hydrogens geom
_atom_sites_solution_primary direct
_atom_sites_solution_secondary difmap
_audit_creation_method SHELXL-97
_cell_angle_alpha 90.000(5)
_cell_angle_beta 90.000(5)
_cell_angle_gamma 120.000(5)
_cell_formula_units_Z 2
_cell_length_a 16.946(5)
_cell_length_b 16.946(5)
_cell_length_c 13.838(5)
_cell_measurement_reflns_used 999
_cell_measurement_temperature 100(2)
_cell_measurement_theta_max 25.50
_cell_measurement_theta_min 2.02
_cell_volume 3441.4(19)
_computing_cell_refinement 'SAINT 6.45 ( Bruker, 2003)'
_computing_data_collection 'SMART 5.628 (Bruker, 2003)'
_computing_data_reduction 'SAINT 6.45 ( Bruker, 2003)'
_computing_molecular_graphics 'DIAMOND 2.1e'
_computing_structure_refinement 'SHELXL-97 (Sheldrick, 1997)'
_computing_structure_solution SIR-97
_diffrn_ambient_temperature 100(2)
_diffrn_measured_fraction_theta_full 0.999
_diffrn_measured_fraction_theta_max 0.999
_diffrn_measurement_device_type 'BRUKER SMART APEX'
_diffrn_measurement_method /w-scans
_diffrn_radiation_monochromator graphite
_diffrn_radiation_source 'fine-focus sealed tube'
_diffrn_radiation_type MoK\a
_diffrn_radiation_wavelength 0.71073
_diffrn_reflns_av_R_equivalents 0.0614
_diffrn_reflns_av_sigmaI/netI 0.0349
_diffrn_reflns_limit_h_max 16
_diffrn_reflns_limit_h_min -20
_diffrn_reflns_limit_k_max 20
_diffrn_reflns_limit_k_min -19
_diffrn_reflns_limit_l_max 16
_diffrn_reflns_limit_l_min -16
_diffrn_reflns_number 18318
_diffrn_reflns_theta_full 25.50
_diffrn_reflns_theta_max 25.50
_diffrn_reflns_theta_min 2.02
_exptl_absorpt_coefficient_mu 0.639
_exptl_absorpt_correction_T_max 0.8936
_exptl_absorpt_correction_T_min 0.8722
_exptl_absorpt_correction_type empirical
_exptl_absorpt_process_details SADABS
_exptl_crystal_colour green
_exptl_crystal_density_diffrn 1.171
_exptl_crystal_density_method 'not measured'
_exptl_crystal_description needle
_exptl_crystal_F_000 1244
_exptl_crystal_size_max 0.22
_exptl_crystal_size_mid 0.20
_exptl_crystal_size_min 0.18
_refine_diff_density_max 0.573
_refine_diff_density_min -0.386
_refine_diff_density_rms 0.060
_refine_ls_extinction_method none
_refine_ls_goodness_of_fit_ref 1.101
_refine_ls_hydrogen_treatment constr
_refine_ls_matrix_type full
_refine_ls_number_parameters 129
_refine_ls_number_reflns 2154
_refine_ls_number_restraints 0
_refine_ls_restrained_S_all 1.101
_refine_ls_R_factor_all 0.0500
_refine_ls_R_factor_gt 0.0408
_refine_ls_shift/su_max 0.000
_refine_ls_shift/su_mean 0.000
_refine_ls_structure_factor_coef Fsqd
_refine_ls_weighting_details 'calc w=1/[\s^2^(Fo^2^)+(0.0604P)^2^+0.3669P] where P=(Fo^2^+2Fc^2^)/3'
_refine_ls_weighting_scheme calc
_refine_ls_wR_factor_gt 0.1029
_refine_ls_wR_factor_ref 0.1086
_reflns_number_gt 1808
_reflns_number_total 2154
_reflns_threshold_expression >2sigma(I)
_cod_data_source_file cg501279y_si_002.cif
_cod_data_source_block Compound4
_cod_depositor_comments
;
The following automatic conversions were performed:

'_symmetry_cell_setting' value 'Trigonal' changed to 'trigonal'
according to
/home/saulius/struct/COD-crude-data--automatic-downloads/rss-feeds/ACS/lib/dictionaries/cif_core.dic
dictionary named 'cif_core.dic' version 2.4.2 from 2011-04-26.

Automatic conversion script
Id: cif_fix_values 2281 2013-09-26 08:29:07Z andrius 

 Adding full bibliography for 4512038--4512047.cif.
;
_cod_original_sg_symbol_H-M P-31c
_cod_database_code 4512041

loop_
_symmetry_equiv_pos_as_xyz
'x, y, z'
'-y, x-y, z'
'-x+y, -x, z'
'-y, -x, -z+1/2'
'x, x-y, -z+1/2'
'-x+y, y, -z+1/2'
'-x, -y, -z'
'y, -x+y, -z'
'x-y, x, -z'
'y, x, z-1/2'
'-x, -x+y, z-1/2'
'x-y, -y, z-1/2'

loop_
_atom_site_label
_atom_site_type_symbol
_atom_site_fract_x
_atom_site_fract_y
_atom_site_fract_z
_atom_site_U_iso_or_equiv
_atom_site_adp_type
_atom_site_occupancy
_atom_site_symmetry_multiplicity
_atom_site_calc_flag
_atom_site_refinement_flags
Ni1 Ni -0.3333 0.3333 0.60159(3) 0.01545(18) Uani 1 3 d S
Cl1 Cl 0.3333 0.6667 0.7500 0.0205(3) Uani 1 6 d S
O1 O -0.22324(9) 0.42349(9) 0.68060(10) 0.0177(3) Uani 1 1 d .
N1 N 0.10978(12) 0.50620(12) 0.91394(12) 0.0210(4) Uani 1 1 d .
N2 N 0.22825(11) 0.56156(11) 1.01593(12) 0.0170(4) Uani 1 1 d .
C1 C -0.18503(19) 0.40748(9) 0.7500 0.0157(6) Uani 1 2 d S
C2 C -0.08286(19) 0.45857(10) 0.7500 0.0190(6) Uani 1 2 d S
C3 C -0.03567(14) 0.45838(14) 0.83254(14) 0.0192(5) Uani 1 1 d .
H3 H -0.0671 0.4273 0.8878 0.023 Uiso 1 1 calc R
C4 C 0.05799(14) 0.50473(14) 0.83107(15) 0.0200(5) Uani 1 1 d .
C5 C 0.1064(2) 0.55321(10) 0.7500 0.0231(7) Uani 1 2 d S
H5 H 0.1698 0.5849 0.7500 0.028 Uiso 1 2 calc SR
C6 C 0.18970(14) 0.57876(14) 0.94307(14) 0.0193(5) Uani 1 1 d .
H6 H 0.2149 0.6357 0.9139 0.023 Uiso 1 1 calc R
C7 C 0.16902(14) 0.46955(14) 1.03803(15) 0.0226(5) Uani 1 1 d .
C8 C 0.17459(17) 0.41404(16) 1.10852(18) 0.0352(6) Uani 1 1 d .
H8 H 0.2236 0.4364 1.1511 0.042 Uiso 1 1 calc R
C9 C 0.1054(2) 0.32534(17) 1.1131(2) 0.0552(9) Uani 1 1 d .
H9 H 0.1074 0.2872 1.1601 0.066 Uiso 1 1 calc R
C10 C 0.0314(2) 0.29040(18) 1.0484(2) 0.0589(10) Uani 1 1 d .
H10 H -0.0140 0.2296 1.0534 0.071 Uiso 1 1 calc R
C11 C 0.02462(18) 0.34387(16) 0.97801(19) 0.0395(7) Uani 1 1 d .
H11 H -0.0242 0.3209 0.9352 0.047 Uiso 1 1 calc R
C12 C 0.09435(15) 0.43375(15) 0.97421(16) 0.0241(5) Uani 1 1 d .

loop_
_atom_site_aniso_label
_atom_site_aniso_U_11
_atom_site_aniso_U_22
_atom_site_aniso_U_33
_atom_site_aniso_U_23
_atom_site_aniso_U_13
_atom_site_aniso_U_12
Ni1 0.0171(2) 0.0171(2) 0.0122(3) 0.000 0.000 0.00855(10)
Cl1 0.0185(4) 0.0185(4) 0.0245(7) 0.000 0.000 0.0093(2)
O1 0.0189(7) 0.0185(7) 0.0134(7) 0.0003(6) -0.0016(6) 0.0077(6)
N1 0.0201(9) 0.0259(10) 0.0148(9) 0.0023(7) -0.0010(7) 0.0099(8)
N2 0.0171(9) 0.0205(9) 0.0118(9) -0.0005(7) 0.0001(7) 0.0083(8)
C1 0.0188(15) 0.0175(11) 0.0113(14) -0.0023(10) 0.000 0.0094(7)
C2 0.0209(15) 0.0194(11) 0.0172(16) 0.0004(10) 0.000 0.0104(8)
C3 0.0227(11) 0.0242(12) 0.0108(11) 0.0019(8) 0.0018(8) 0.0119(10)
C4 0.0212(11) 0.0251(11) 0.0129(11) -0.0011(9) -0.0033(9) 0.0109(9)
C5 0.0197(16) 0.0307(13) 0.0152(16) 0.0008(11) 0.000 0.0099(8)
C6 0.0195(11) 0.0212(11) 0.0152(11) -0.0003(8) 0.0007(8) 0.0087(9)
C7 0.0232(12) 0.0221(11) 0.0172(12) -0.0007(9) -0.0036(9) 0.0073(10)
C8 0.0371(15) 0.0269(13) 0.0339(14) 0.0038(11) -0.0146(11) 0.0102(12)
C9 0.0571(19) 0.0285(14) 0.057(2) 0.0141(13) -0.0301(16) 0.0041(14)
C10 0.0511(18) 0.0268(14) 0.067(2) 0.0125(14) -0.0310(16) -0.0043(13)
C11 0.0347(15) 0.0306(14) 0.0360(16) 0.0041(11) -0.0193(12) 0.0035(12)
C12 0.0242(12) 0.0247(12) 0.0208(12) 0.0015(9) -0.0034(9) 0.0103(10)

loop_
_atom_type_symbol
_atom_type_description
_atom_type_scat_dispersion_real
_atom_type_scat_dispersion_imag
_atom_type_scat_source
C C 0.0033 0.0016 'International Tables Vol C Tables 4.2.6.8 and 6.1.1.4'
H H 0.0000 0.0000 'International Tables Vol C Tables 4.2.6.8 and 6.1.1.4'
N N 0.0061 0.0033 'International Tables Vol C Tables 4.2.6.8 and 6.1.1.4'
O O 0.0106 0.0060 'International Tables Vol C Tables 4.2.6.8 and 6.1.1.4'
Cl Cl 0.1484 0.1585 'International Tables Vol C Tables 4.2.6.8 and 6.1.1.4'
Ni Ni 0.3393 1.1124 'International Tables Vol C Tables 4.2.6.8 and 6.1.1.4'

loop_
_geom_angle_atom_site_label_1
_geom_angle_atom_site_label_2
_geom_angle_atom_site_label_3
_geom_angle
_geom_angle_site_symmetry_1
_geom_angle_site_symmetry_3
O1 Ni1 O1 93.95(6) 3_455 .
O1 Ni1 O1 93.95(6) 3_455 2_565
O1 Ni1 O1 93.95(6) . 2_565
O1 Ni1 N2 93.10(6) 3_455 11
O1 Ni1 N2 81.22(6) . 11
O1 Ni1 N2 171.72(6) 2_565 11
O1 Ni1 N2 81.22(6) 3_455 10_455
O1 Ni1 N2 171.72(6) . 10_455
O1 Ni1 N2 93.10(6) 2_565 10_455
N2 Ni1 N2 92.26(7) 11 10_455
O1 Ni1 N2 171.72(6) 3_455 12_565
O1 Ni1 N2 93.10(6) . 12_565
O1 Ni1 N2 81.22(6) 2_565 12_565
N2 Ni1 N2 92.26(7) 11 12_565
N2 Ni1 N2 92.26(7) 10_455 12_565
C1 O1 Ni1 128.52(12) . .
C6 N1 C12 106.40(17) . .
C6 N1 C4 125.23(17) . .
C12 N1 C4 128.11(17) . .
C6 N2 C7 104.82(17) . .
C6 N2 Ni1 122.74(14) . 10_566
C7 N2 Ni1 129.78(13) . 10_566
O1 C1 O1 127.2(3) . 5_566
O1 C1 C2 116.40(13) . .
O1 C1 C2 116.40(13) 5_566 .
C3 C2 C3 120.5(3) 5_566 .
C3 C2 C1 119.76(13) 5_566 .
C3 C2 C1 119.76(13) . .
C4 C3 C2 119.1(2) . .
C4 C3 H3 120.5 . .
C2 C3 H3 120.5 . .
C3 C4 C5 121.4(2) . .
C3 C4 N1 121.26(18) . .
C5 C4 N1 117.31(19) . .
C4 C5 C4 118.5(3) 5_566 .
C4 C5 H5 120.7 5_566 .
C4 C5 H5 120.7 . .
N2 C6 N1 114.16(19) . .
N2 C6 H6 122.9 . .
N1 C6 H6 122.9 . .
C8 C7 N2 130.7(2) . .
C8 C7 C12 119.9(2) . .
N2 C7 C12 109.37(18) . .
C9 C8 C7 117.7(2) . .
C9 C8 H8 121.2 . .
C7 C8 H8 121.2 . .
C8 C9 C10 121.7(2) . .
C8 C9 H9 119.2 . .
C10 C9 H9 119.2 . .
C11 C10 C9 121.6(2) . .
C11 C10 H10 119.2 . .
C9 C10 H10 119.2 . .
C10 C11 C12 116.5(2) . .
C10 C11 H11 121.8 . .
C12 C11 H11 121.8 . .
C11 C12 N1 132.2(2) . .
C11 C12 C7 122.6(2) . .
N1 C12 C7 105.25(18) . .

loop_
_geom_bond_atom_site_label_1
_geom_bond_atom_site_label_2
_geom_bond_distance
_geom_bond_site_symmetry_2
Ni1 O1 2.0395(15) 3_455
Ni1 O1 2.0395(15) .
Ni1 O1 2.0395(15) 2_565
Ni1 N2 2.1394(18) 11
Ni1 N2 2.1394(18) 10_455
Ni1 N2 2.1394(18) 12_565
O1 C1 1.2613(18) .
N1 C6 1.358(3) .
N1 C12 1.397(3) .
N1 C4 1.437(3) .
N2 C6 1.311(3) .
N2 C7 1.403(3) .
N2 Ni1 2.1394(18) 10_566
C1 O1 1.2613(18) 5_566
C1 C2 1.499(4) .
C2 C3 1.395(2) 5_566
C2 C3 1.395(2) .
C3 C4 1.375(3) .
C3 H3 0.9300 .
C4 C5 1.390(3) .
C5 C4 1.390(3) 5_566
C5 H5 0.9300 .
C6 H6 0.9300 .
C7 C8 1.391(3) .
C7 C12 1.408(3) .
C8 C9 1.369(3) .
C8 H8 0.9300 .
C9 C10 1.409(4) .
C9 H9 0.9300 .
C10 C11 1.373(3) .
C10 H10 0.9300 .
C11 C12 1.385(3) .
C11 H11 0.9300 .

loop_
_geom_torsion_atom_site_label_1
_geom_torsion_atom_site_label_2
_geom_torsion_atom_site_label_3
_geom_torsion_atom_site_label_4
_geom_torsion
_geom_torsion_site_symmetry_1
_geom_torsion_site_symmetry_4
O1 Ni1 O1 C1 2.53(16) 3_455 .
O1 Ni1 O1 C1 96.78(12) 2_565 .
N2 Ni1 O1 C1 -90.00(16) 11 .
N2 Ni1 O1 C1 -51.5(5) 10_455 .
N2 Ni1 O1 C1 178.18(16) 12_565 .
Ni1 O1 C1 O1 -42.67(10) . 5_566
Ni1 O1 C1 C2 137.33(10) . .
O1 C1 C2 C3 -12.34(12) . 5_566
O1 C1 C2 C3 167.66(12) 5_566 5_566
O1 C1 C2 C3 167.66(12) . .
O1 C1 C2 C3 -12.34(12) 5_566 .
C3 C2 C3 C4 -0.69(13) 5_566 .
C1 C2 C3 C4 179.31(13) . .
C2 C3 C4 C5 1.4(3) . .
C2 C3 C4 N1 -179.62(16) . .
C6 N1 C4 C3 -143.0(2) . .
C12 N1 C4 C3 43.7(3) . .
C6 N1 C4 C5 36.0(3) . .
C12 N1 C4 C5 -137.3(2) . .
C3 C4 C5 C4 -0.71(14) . 5_566
N1 C4 C5 C4 -179.7(2) . 5_566
C7 N2 C6 N1 -0.2(2) . .
Ni1 N2 C6 N1 -163.36(13) 10_566 .
C12 N1 C6 N2 0.0(2) . .
C4 N1 C6 N2 -174.52(18) . .
C6 N2 C7 C8 180.0(2) . .
Ni1 N2 C7 C8 -18.5(4) 10_566 .
C6 N2 C7 C12 0.4(2) . .
Ni1 N2 C7 C12 161.83(14) 10_566 .
N2 C7 C8 C9 -180.0(3) . .
C12 C7 C8 C9 -0.4(4) . .
C7 C8 C9 C10 0.7(5) . .
C8 C9 C10 C11 -0.5(6) . .
C9 C10 C11 C12 0.0(5) . .
C10 C11 C12 N1 -179.8(3) . .
C10 C11 C12 C7 0.4(4) . .
C6 N1 C12 C11 -179.6(3) . .
C4 N1 C12 C11 -5.3(4) . .
C6 N1 C12 C7 0.2(2) . .
C4 N1 C12 C7 174.53(19) . .
C8 C7 C12 C11 -0.2(4) . .
N2 C7 C12 C11 179.5(2) . .
C8 C7 C12 N1 180.0(2) . .
N2 C7 C12 N1 -0.3(2) . .

loop_
_platon_squeeze_void_nr
_platon_squeeze_void_average_x
_platon_squeeze_void_average_y
_platon_squeeze_void_average_z
_platon_squeeze_void_volume
_platon_squeeze_void_count_electrons
_platon_squeeze_void_content
1 0.000 0.000 -0.005 1087 89 ' '
